data_1566889
loop_
_publ_author_name
'Dhara, Debabrata'
'Jayaraman, Arumugam'
'H\"arterich, Marcel'
'Dewhurst, Rian'
'Braunschweig, Holger'

_publ_section_title
;
 Generation of a transient base-stabilised arylalumylene for the facile
 deconstruction of aromatic molecules
;
_journal_name_full 'Chemical Science'
_journal_paper_doi 10.1039/D2SC01436J
_journal_year 2022
_chemical_formula_moiety 'C31 H39 Al N2'
_chemical_formula_sum 'C31 H39 Al N2'
_chemical_formula_weight 466.62
_space_group_crystal_system monoclinic
_space_group_IT_number 14
_space_group_name_Hall '-P 2yn'
_space_group_name_H-M_alt 'P 1 21/n 1'
_atom_sites_solution_hydrogens mixed
_atom_sites_solution_primary dual
_atom_sites_solution_secondary difmap
_audit_creation_method 'CIF-fill 1.2n (K.Radacki 2005-21)'
_audit_update_record
;
2021-09-03 deposited with the CCDC.	2022-04-26 downloaded from the CCDC.
;
_cell_angle_alpha 90
_cell_angle_beta 95.0260(10)
_cell_angle_gamma 90
_cell_formula_units_Z 4
_cell_length_a 8.67310(10)
_cell_length_b 13.6845(2)
_cell_length_c 22.6164(3)
_cell_measurement_reflns_used 13227
_cell_measurement_temperature 100(2)
_cell_measurement_theta_max 76.9700
_cell_measurement_theta_min 3.9180
_cell_volume 2673.95(6)
_computing_cell_refinement 'CrysAlisPro 1.171.41.73a (Rigaku OD, 2020)'
_computing_data_collection 'CrysAlisPro 1.171.41.73a (Rigaku OD, 2020)'
_computing_data_reduction 'CrysAlisPro 1.171.41.73a (Rigaku OD, 2020)'
_computing_molecular_graphics 'ShelXLe (Huebschle et all, 2011)'
_computing_publication_material 'SHELXL-2014/7 (Sheldrick, 2014)'
_computing_structure_refinement 'SHELXL-2014/7 (Sheldrick, 2014)'
_computing_structure_solution 'SHELXT (Sheldrick, 2014)'
_diffrn_ambient_environment N~2~
_diffrn_ambient_temperature 100.0(6)
_diffrn_detector 'HPAD area detector (HyPix 6000)'
_diffrn_detector_area_resol_mean 10.0
_diffrn_measured_fraction_theta_full 1.000
_diffrn_measured_fraction_theta_max 0.964
_diffrn_measurement_details
;
 List of Runs (angles in degrees, time in seconds):
 
   # Type    Start    End  Width  t~exp~   \w     \q     \k     \f   Frames
 --------------------------------------------------------------------------
   1  \w     48.00  74.00   0.50    0.13    --   47.45  34.00 -97.00   52
   2  \w    106.00 178.00   0.50    0.51    --  107.75 125.00  90.00  144
   3  \w    103.00 178.00   0.50    0.51    --  107.75  34.00 -97.00  150
   4  \w     95.00 160.00   0.50    0.51    --  107.75  30.00-150.00  130
   5  \w    -26.00  26.00   0.50    0.13    --   47.45 -19.00 -60.00  104
   6  \w     41.00  70.00   0.50    0.51    --  107.75 -77.00   0.00   58
   7  \w     79.00 106.00   0.50    0.51    --  107.75 -77.00   0.00   54
   8  \w     46.00  71.00   0.50    0.51    --  107.75 -61.00   0.00   50
   9  \w     39.00  70.00   0.50    0.51    --  107.75 -61.00  60.00   62
  10  \w     56.00  82.00   0.50    0.51    --  107.75 -77.00  90.00   52
  11  \w     36.00  98.00   0.50    0.51    --  107.75 -77.00 150.00  124
  12  \w     36.00  89.00   0.50    0.51    --  107.75 -77.00 120.00  106
  13  \w     37.00  71.00   0.50    0.51    --  107.75 -61.00  30.00   68
  14  \w      6.00  33.00   0.50    0.13    --   47.45 -34.00 104.00   54
  15  \w     35.00  62.00   0.50    0.51    --  107.75 -61.00 -30.00   54
  16  \w     37.00  63.00   0.50    0.51    --  107.75 -61.00-120.00   52
  17  \w     45.00  71.00   0.50    0.51    --  107.75 -61.00-150.00   52
  18  \w    -24.00  27.00   0.50    0.13    --  -47.45  19.00-180.00  102
  19  \w    -16.00  27.00   0.50    0.13    --  -47.45  34.00 -97.00   86
  20  \w    -67.00 -25.00   0.50    0.51    --  -86.25  61.00 -30.00   84
  21  \w    -39.00 -14.00   0.50    0.51    --  -86.25  34.00 -97.00   50
  22  \w    -44.00 -14.00   0.50    0.51    --  -86.25  45.00  60.00   60
  23  \w     45.00 105.00   0.50    0.51    --  107.75 -94.00-180.00  120
  24  \w     40.00  66.00   0.50    0.51    --  107.75-125.00-180.00   52
  25  \w   -122.00 -87.00   0.50    0.13    --  -47.45 -34.00 104.00   70
  26  \w   -141.00-116.00   0.50    0.51    --  -86.25 -34.00 104.00   50
  27  \w    -67.00 -38.00   0.50    0.13    --  -47.45 -34.00 104.00   58
  28  \w   -120.00 -93.00   0.50    0.13    --  -47.45-125.00 -30.00   54
  29  \w   -114.00 -81.00   0.50    0.13    --  -47.45-125.00-150.00   66

;
_diffrn_measurement_device_type 'Rigaku OD XtaLAB Synergy-S'
_diffrn_measurement_method '\w scans'
_diffrn_radiation_monochromator 'multi-layer mirror'
_diffrn_radiation_type CuK\a
_diffrn_radiation_wavelength 1.54184
_diffrn_reflns_av_R_equivalents 0.0354
_diffrn_reflns_av_unetI/netI 0.0324
_diffrn_reflns_Laue_measured_fraction_full 1.000
_diffrn_reflns_Laue_measured_fraction_max 0.964
_diffrn_reflns_limit_h_max 10
_diffrn_reflns_limit_h_min -10
_diffrn_reflns_limit_k_max 16
_diffrn_reflns_limit_k_min -9
_diffrn_reflns_limit_l_max 28
_diffrn_reflns_limit_l_min -28
_diffrn_reflns_number 19589
_diffrn_reflns_point_group_measured_fraction_full 1.000
_diffrn_reflns_point_group_measured_fraction_max 0.964
_diffrn_reflns_theta_full 67.684
_diffrn_reflns_theta_max 77.488
_diffrn_reflns_theta_min 3.779
_diffrn_source 'microfocus sealed tube (PhotonJet)'
_exptl_absorpt_coefficient_mu 0.805
_exptl_absorpt_correction_T_max 1.00000
_exptl_absorpt_correction_T_min 0.66191
_exptl_absorpt_correction_type multi-scan
_exptl_absorpt_process_details
;
 CrysAlisPro 1.171.41.73a (Rigaku Oxford Diffraction, 2020) Empirical 
absorption correction using spherical harmonics, implemented in SCALE3 ABSPACK 
scaling algorithm.
;
_exptl_crystal_colour colourless
_exptl_crystal_density_diffrn 1.159
_exptl_crystal_description plate
_exptl_crystal_F_000 1008
_exptl_crystal_size_max 0.230
_exptl_crystal_size_mid 0.126
_exptl_crystal_size_min 0.043
_refine_diff_density_max 0.265
_refine_diff_density_min -0.251
_refine_diff_density_rms 0.042
_refine_ls_extinction_method none
_refine_ls_goodness_of_fit_ref 1.049
_refine_ls_hydrogen_treatment mixed
_refine_ls_matrix_type full
_refine_ls_number_parameters 411
_refine_ls_number_reflns 5475
_refine_ls_number_restraints 437
_refine_ls_restrained_S_all 1.017
_refine_ls_R_factor_all 0.0407
_refine_ls_R_factor_gt 0.0366
_refine_ls_shift/su_max 0.001
_refine_ls_shift/su_mean 0.000
_refine_ls_structure_factor_coef Fsqd
_refine_ls_weighting_details 'w=1/[\s^2^(Fo^2^)+(0.0522P)^2^+0.7906P] where P=(Fo^2^+2Fc^2^)/3'
_refine_ls_weighting_scheme calc
_refine_ls_wR_factor_gt 0.0979
_refine_ls_wR_factor_ref 0.1011
_reflns_Friedel_coverage 0.000
_reflns_number_gt 4900
_reflns_number_total 5475
_reflns_threshold_expression 'I > 2\s(I)'
_cod_data_source_file d2sc01436j2.cif
_cod_data_source_block MaHa101_DeDh_a
_cod_original_sg_symbol_H-M 'P 21/n'
_cod_database_code 1566889
_shelx_shelxl_version_number 2014/7
_shelx_space_group_comment
;
The symmetry employed for this shelxl refinement is uniquely defined
by the following loop, which should always be used as a source of
symmetry information in preference to the above space-group names.
They are only intended as comments.
;
_shelx_estimated_absorpt_t_min 0.837
_shelx_estimated_absorpt_t_max 0.969

loop_
_space_group_symop_operation_xyz
'x, y, z'
'-x+1/2, y+1/2, -z+1/2'
'-x, -y, -z'
'x-1/2, -y-1/2, z-1/2'

loop_
_atom_site_label
_atom_site_type_symbol
_atom_site_fract_x
_atom_site_fract_y
_atom_site_fract_z
_atom_site_U_iso_or_equiv
_atom_site_adp_type
_atom_site_occupancy
_atom_site_site_symmetry_order
_atom_site_calc_flag
_atom_site_refinement_flags_posn
_atom_site_refinement_flags_adp
_atom_site_refinement_flags_occupancy
_atom_site_disorder_assembly
_atom_site_disorder_group
Al1_1 Al 0.75643(4) 0.62686(3) 0.66028(2) 0.01842(10) Uani 1 1 d D . . . .
H2_1 H 0.6619(19) 0.5357(12) 0.6639(7) 0.034(4) Uiso 1 1 d . . . . .
H3_1 H 0.906(2) 0.6077(13) 0.6307(8) 0.040(5) Uiso 1 1 d . . . . .
N1_2 N 0.9378(15) 0.7446(9) 0.7584(4) 0.0161(11) Uani 0.50(2) 1 d D U P A 1
C2_2 C 0.8421(17) 0.6681(11) 0.7445(4) 0.0154(13) Uani 0.50(2) 1 d D U P A 1
N3_2 N 0.8088(14) 0.6334(8) 0.7981(4) 0.0175(12) Uani 0.50(2) 1 d D U P A 1
C4_2 C 0.8833(12) 0.6873(8) 0.8444(4) 0.0188(12) Uani 0.50(2) 1 d D U P A 1
C5_2 C 0.9632(13) 0.7577(7) 0.8194(4) 0.0186(12) Uani 0.50(2) 1 d D U P A 1
C6_2 C 1.0123(19) 0.8018(11) 0.7150(6) 0.0262(17) Uani 0.50(2) 1 d D U P A 1
H6A_2 H 1.0004 0.7687 0.6765 0.039 Uiso 0.50(2) 1 calc R U P A 1
H6B_2 H 1.1226 0.8088 0.7279 0.039 Uiso 0.50(2) 1 calc R U P A 1
H6C_2 H 0.9643 0.8666 0.7114 0.039 Uiso 0.50(2) 1 calc R U P A 1
C7_2 C 0.7086(14) 0.5503(9) 0.8076(6) 0.0193(13) Uani 0.50(2) 1 d D U P A 1
H7A_2 H 0.6616 0.5266 0.7693 0.029 Uiso 0.50(2) 1 calc R U P A 1
H7B_2 H 0.6269 0.5706 0.8323 0.029 Uiso 0.50(2) 1 calc R U P A 1
H7C_2 H 0.7698 0.4978 0.8276 0.029 Uiso 0.50(2) 1 calc R U P A 1
C8_2 C 0.8674(15) 0.6582(10) 0.9075(4) 0.0316(17) Uani 0.50(2) 1 d D U P A 1
H8A_2 H 0.7590 0.6646 0.9161 0.047 Uiso 0.50(2) 1 calc R U P A 1
H8B_2 H 0.9322 0.7007 0.9342 0.047 Uiso 0.50(2) 1 calc R U P A 1
H8C_2 H 0.9007 0.5902 0.9135 0.047 Uiso 0.50(2) 1 calc R U P A 1
C9_2 C 1.0609(14) 0.8371(9) 0.8474(5) 0.0291(17) Uani 0.50(2) 1 d D U P A 1
H9A_2 H 1.1548 0.8439 0.8267 0.044 Uiso 0.50(2) 1 calc R U P A 1
H9B_2 H 1.0893 0.8210 0.8892 0.044 Uiso 0.50(2) 1 calc R U P A 1
H9C_2 H 1.0029 0.8986 0.8449 0.044 Uiso 0.50(2) 1 calc R U P A 1
N1_12 N 0.9207(15) 0.7372(9) 0.7633(4) 0.0192(12) Uani 0.50(2) 1 d D U P A 2
C2_12 C 0.8232(17) 0.6635(10) 0.7462(4) 0.0161(13) Uani 0.50(2) 1 d D U P A 2
N3_12 N 0.7865(13) 0.6225(8) 0.7974(4) 0.0146(11) Uani 0.50(2) 1 d D U P A 2
C4_12 C 0.8564(11) 0.6721(7) 0.8459(4) 0.0166(11) Uani 0.50(2) 1 d D U P A 2
C5_12 C 0.9420(12) 0.7440(8) 0.8252(4) 0.0187(12) Uani 0.50(2) 1 d D U P A 2
C6_12 C 1.0005(18) 0.7985(10) 0.7224(6) 0.0246(16) Uani 0.50(2) 1 d D U P A 2
H6A_12 H 1.1105 0.7810 0.7250 0.037 Uiso 0.50(2) 1 calc R U P A 2
H6B_12 H 0.9898 0.8674 0.7332 0.037 Uiso 0.50(2) 1 calc R U P A 2
H6C_12 H 0.9547 0.7881 0.6818 0.037 Uiso 0.50(2) 1 calc R U P A 2
C7_12 C 0.6869(16) 0.5376(9) 0.8008(6) 0.0218(15) Uani 0.50(2) 1 d D U P A 2
H7A_12 H 0.6482 0.5173 0.7607 0.033 Uiso 0.50(2) 1 calc R U P A 2
H7B_12 H 0.5993 0.5543 0.8236 0.033 Uiso 0.50(2) 1 calc R U P A 2
H7C_12 H 0.7460 0.4840 0.8206 0.033 Uiso 0.50(2) 1 calc R U P A 2
C8_12 C 0.8321(14) 0.6444(10) 0.9082(4) 0.0283(15) Uani 0.50(2) 1 d D U P A 2
H8A_12 H 0.7211 0.6453 0.9135 0.042 Uiso 0.50(2) 1 calc R U P A 2
H8B_12 H 0.8858 0.6912 0.9356 0.042 Uiso 0.50(2) 1 calc R U P A 2
H8C_12 H 0.8733 0.5787 0.9165 0.042 Uiso 0.50(2) 1 calc R U P A 2
C9_12 C 1.0376(14) 0.8231(9) 0.8548(5) 0.0308(17) Uani 0.50(2) 1 d D U P A 2
H9A_12 H 1.1429 0.8198 0.8423 0.046 Uiso 0.50(2) 1 calc R U P A 2
H9B_12 H 1.0412 0.8151 0.8979 0.046 Uiso 0.50(2) 1 calc R U P A 2
H9C_12 H 0.9919 0.8867 0.8436 0.046 Uiso 0.50(2) 1 calc R U P A 2
C1_3 C 0.62818(13) 0.73972(8) 0.62471(5) 0.0170(2) Uani 1 1 d . . . . .
C2_3 C 0.49730(13) 0.77594(9) 0.65120(5) 0.0183(2) Uani 1 1 d . . . . .
C3_3 C 0.40957(14) 0.85360(9) 0.62624(5) 0.0221(3) Uani 1 1 d . . . . .
H3_3 H 0.3221 0.8759 0.6449 0.027 Uiso 1 1 calc R U . . .
C4_3 C 0.44838(14) 0.89861(9) 0.57459(6) 0.0231(3) Uani 1 1 d . . . . .
H4_3 H 0.3891 0.9520 0.5582 0.028 Uiso 1 1 calc R U . . .
C5_3 C 0.57510(14) 0.86440(9) 0.54728(5) 0.0210(2) Uani 1 1 d . . . . .
H5_3 H 0.6028 0.8949 0.5120 0.025 Uiso 1 1 calc R U . . .
C6_3 C 0.66245(13) 0.78567(8) 0.57110(5) 0.0172(2) Uani 1 1 d . . . . .
C1_4 C 0.44336(13) 0.73121(9) 0.70650(5) 0.0186(2) Uani 1 1 d . . . . .
C2_4 C 0.47871(13) 0.77680(9) 0.76182(5) 0.0199(2) Uani 1 1 d . . . . .
C3_4 C 0.42294(14) 0.73626(9) 0.81258(5) 0.0221(3) Uani 1 1 d . . . . .
H3_4 H 0.4481 0.7666 0.8499 0.027 Uiso 1 1 calc R U . . .
C4_4 C 0.33158(14) 0.65263(9) 0.80974(6) 0.0241(3) Uani 1 1 d . . . . .
C5_4 C 0.29437(14) 0.60984(9) 0.75450(6) 0.0241(3) Uani 1 1 d . . . . .
H5_4 H 0.2306 0.5533 0.7519 0.029 Uiso 1 1 calc R U . . .
C6_4 C 0.34822(13) 0.64769(9) 0.70265(6) 0.0213(2) Uani 1 1 d . . . . .
C7_4 C 0.57400(15) 0.86887(9) 0.76746(6) 0.0247(3) Uani 1 1 d . . . . .
H7A_4 H 0.6750 0.8571 0.7524 0.037 Uiso 1 1 calc R U . . .
H7B_4 H 0.5888 0.8883 0.8093 0.037 Uiso 1 1 calc R U . . .
H7C_4 H 0.5202 0.9211 0.7443 0.037 Uiso 1 1 calc R U . . .
C8_4 C 0.27730(16) 0.60914(11) 0.86579(7) 0.0319(3) Uani 1 1 d . . . . .
H8A_4 H 0.1754 0.5790 0.8568 0.048 Uiso 1 1 calc R U . . .
H8B_4 H 0.2700 0.6608 0.8954 0.048 Uiso 1 1 calc R U . . .
H8C_4 H 0.3513 0.5594 0.8814 0.048 Uiso 1 1 calc R U . . .
C9_4 C 0.29899(15) 0.60140(10) 0.64339(6) 0.0269(3) Uani 1 1 d . . . . .
H9A_4 H 0.2356 0.6477 0.6188 0.040 Uiso 1 1 calc R U . . .
H9B_4 H 0.2385 0.5424 0.6495 0.040 Uiso 1 1 calc R U . . .
H9C_4 H 0.3909 0.5840 0.6234 0.040 Uiso 1 1 calc R U . . .
C1_5 C 0.79010(13) 0.74735(8) 0.53681(5) 0.0174(2) Uani 1 1 d . . . . .
C2_5 C 0.76993(13) 0.65792(9) 0.50674(5) 0.0187(2) Uani 1 1 d . . . . .
C3_5 C 0.89028(14) 0.61957(9) 0.47692(5) 0.0195(2) Uani 1 1 d . . . . .
H3_5 H 0.8747 0.5599 0.4558 0.023 Uiso 1 1 calc R U . . .
C4_5 C 1.03258(14) 0.66648(9) 0.47728(5) 0.0202(2) Uani 1 1 d . . . . .
C5_5 C 1.04974(14) 0.75603(9) 0.50660(5) 0.0207(2) Uani 1 1 d . . . . .
H5_5 H 1.1460 0.7893 0.5071 0.025 Uiso 1 1 calc R U . . .
C6_5 C 0.93025(14) 0.79813(9) 0.53513(5) 0.0190(2) Uani 1 1 d . . . . .
C7_5 C 0.62102(14) 0.60069(9) 0.50746(5) 0.0224(2) Uani 1 1 d . . . . .
H7A_5 H 0.5329 0.6458 0.5037 0.034 Uiso 1 1 calc R U . . .
H7B_5 H 0.6211 0.5648 0.5449 0.034 Uiso 1 1 calc R U . . .
H7C_5 H 0.6125 0.5544 0.4742 0.034 Uiso 1 1 calc R U . . .
C8_5 C 1.16399(15) 0.62112(10) 0.44759(6) 0.0262(3) Uani 1 1 d . . . . .
H8A_5 H 1.1332 0.5561 0.4327 0.039 Uiso 1 1 calc R U . . .
H8B_5 H 1.2548 0.6152 0.4764 0.039 Uiso 1 1 calc R U . . .
H8C_5 H 1.1895 0.6625 0.4144 0.039 Uiso 1 1 calc R U . . .
C9_5 C 0.95585(15) 0.89694(9) 0.56404(6) 0.0252(3) Uani 1 1 d . . . . .
H9A_5 H 1.0672 0.9098 0.5708 0.038 Uiso 1 1 calc R U . . .
H9B_5 H 0.9098 0.8977 0.6021 0.038 Uiso 1 1 calc R U . . .
H9C_5 H 0.9072 0.9475 0.5380 0.038 Uiso 1 1 calc R U . . .

loop_
_atom_site_aniso_label
_atom_site_aniso_U_11
_atom_site_aniso_U_22
_atom_site_aniso_U_33
_atom_site_aniso_U_23
_atom_site_aniso_U_13
_atom_site_aniso_U_12
Al1_1 0.01844(18) 0.02001(19) 0.01687(18) -0.00012(12) 0.00196(13) 0.00237(12)
N1_2 0.012(2) 0.017(2) 0.0195(18) -0.0033(15) 0.0041(15) -0.0018(14)
C2_2 0.010(3) 0.021(2) 0.0154(17) 0.0040(14) 0.0039(14) -0.0008(17)
N3_2 0.012(2) 0.018(2) 0.0224(16) 0.0020(13) 0.0032(14) -0.0031(15)
C4_2 0.018(3) 0.023(3) 0.0152(15) -0.0034(15) -0.0001(15) 0.0000(18)
C5_2 0.016(2) 0.017(2) 0.0235(18) 0.0012(14) 0.0026(14) 0.0040(16)
C6_2 0.022(3) 0.025(3) 0.034(3) 0.0080(19) 0.011(2) -0.0031(19)
C7_2 0.013(3) 0.023(3) 0.022(2) 0.001(2) 0.0017(19) -0.0006(19)
C8_2 0.034(4) 0.039(4) 0.0228(19) -0.0007(18) 0.006(2) 0.013(3)
C9_2 0.028(4) 0.024(3) 0.033(3) -0.013(2) -0.008(2) -0.0021(19)
N1_12 0.016(3) 0.0207(19) 0.0217(17) 0.0058(14) 0.0049(14) -0.0003(15)
C2_12 0.010(3) 0.017(2) 0.0219(19) -0.0013(15) 0.0049(14) 0.0009(16)
N3_12 0.011(3) 0.019(2) 0.0133(14) 0.0006(12) 0.0033(13) -0.0001(16)
C4_12 0.012(2) 0.017(2) 0.0210(15) 0.0004(14) 0.0032(13) 0.0032(16)
C5_12 0.016(2) 0.020(2) 0.0198(18) -0.0039(16) -0.0005(15) 0.0001(16)
C6_12 0.020(3) 0.021(3) 0.033(3) 0.003(2) 0.007(2) -0.0027(19)
C7_12 0.021(3) 0.020(2) 0.025(3) 0.0028(19) 0.003(2) -0.0093(18)
C8_12 0.031(4) 0.038(3) 0.0155(17) 0.0028(16) 0.0020(18) 0.009(3)
C9_12 0.022(3) 0.027(3) 0.042(3) -0.006(2) -0.002(2) 0.003(2)
C1_3 0.0164(5) 0.0180(5) 0.0168(5) -0.0010(4) 0.0021(4) -0.0019(4)
C2_3 0.0173(5) 0.0191(6) 0.0188(5) -0.0007(4) 0.0031(4) -0.0012(4)
C3_3 0.0192(6) 0.0237(6) 0.0241(6) 0.0008(5) 0.0060(4) 0.0030(5)
C4_3 0.0232(6) 0.0218(6) 0.0242(6) 0.0035(5) 0.0018(5) 0.0034(5)
C5_3 0.0236(6) 0.0216(6) 0.0179(5) 0.0033(4) 0.0027(4) -0.0024(5)
C6_3 0.0168(5) 0.0180(6) 0.0170(5) -0.0020(4) 0.0018(4) -0.0031(4)
C1_4 0.0154(5) 0.0192(6) 0.0221(6) 0.0026(4) 0.0059(4) 0.0030(4)
C2_4 0.0185(5) 0.0196(6) 0.0225(6) 0.0018(4) 0.0063(4) 0.0029(4)
C3_4 0.0225(6) 0.0238(6) 0.0209(6) 0.0029(5) 0.0067(4) 0.0050(5)
C4_4 0.0199(6) 0.0253(6) 0.0285(6) 0.0082(5) 0.0100(5) 0.0070(5)
C5_4 0.0177(6) 0.0197(6) 0.0358(7) 0.0056(5) 0.0081(5) 0.0008(4)
C6_4 0.0163(5) 0.0206(6) 0.0275(6) 0.0012(5) 0.0051(4) 0.0037(4)
C7_4 0.0270(6) 0.0248(6) 0.0228(6) -0.0009(5) 0.0053(5) -0.0037(5)
C8_4 0.0303(7) 0.0317(7) 0.0358(7) 0.0155(6) 0.0148(6) 0.0064(6)
C9_4 0.0226(6) 0.0253(6) 0.0328(7) -0.0030(5) 0.0023(5) -0.0026(5)
C1_5 0.0186(5) 0.0208(6) 0.0130(5) 0.0014(4) 0.0024(4) -0.0012(4)
C2_5 0.0186(5) 0.0221(6) 0.0152(5) 0.0013(4) 0.0009(4) -0.0029(4)
C3_5 0.0233(6) 0.0199(6) 0.0156(5) -0.0019(4) 0.0026(4) -0.0019(4)
C4_5 0.0212(6) 0.0238(6) 0.0161(5) 0.0006(4) 0.0047(4) 0.0002(5)
C5_5 0.0192(5) 0.0255(6) 0.0182(5) 0.0000(4) 0.0047(4) -0.0051(4)
C6_5 0.0225(6) 0.0200(6) 0.0148(5) 0.0006(4) 0.0035(4) -0.0036(4)
C7_5 0.0203(6) 0.0247(6) 0.0223(6) -0.0030(5) 0.0029(4) -0.0049(5)
C8_5 0.0235(6) 0.0286(7) 0.0276(6) -0.0034(5) 0.0087(5) -0.0002(5)
C9_5 0.0272(6) 0.0235(6) 0.0259(6) -0.0047(5) 0.0078(5) -0.0071(5)

loop_
_atom_type_symbol
_atom_type_description
_atom_type_scat_dispersion_real
_atom_type_scat_dispersion_imag
_atom_type_scat_source
C C 0.0181 0.0091 'International Tables Vol C Tables 4.2.6.8 and 6.1.1.4'
H H 0.0000 0.0000 'International Tables Vol C Tables 4.2.6.8 and 6.1.1.4'
N N 0.0311 0.0180 'International Tables Vol C Tables 4.2.6.8 and 6.1.1.4'
Al Al 0.2130 0.2455 'International Tables Vol C Tables 4.2.6.8 and 6.1.1.4'

loop_
_exptl_crystal_face_index_h
_exptl_crystal_face_index_k
_exptl_crystal_face_index_l
_exptl_crystal_face_perp_dist
0 -1 -1 0.0449
0 0 1 0.0232
0 0 -1 0.0202
0 -1 2 0.0384
0 1 -2 0.0425
0 -1 1 0.0410
1 2 2 0.1185
0 1 0 0.0833
0 -1 0 0.0431
1 0 2 0.1053
-1 1 -2 0.0732
-2 -1 -1 0.0947
-2 1 0 0.1013
-1 2 1 0.0993
2 -2 -1 0.1131
1 0 -1 0.1099
2 2 -1 0.1272

loop_
_geom_angle_atom_site_label_1
_geom_angle_atom_site_label_2
_geom_angle_atom_site_label_3
_geom_angle
_geom_angle_site_symmetry_1
_geom_angle_site_symmetry_3
_geom_angle_publ_flag
C1_3 Al1_1 C2_12 106.9(5) . . ?
C1_3 Al1_1 C2_2 107.4(5) . . ?
C1_3 Al1_1 H2_1 111.8(6) . . ?
C2_12 Al1_1 H2_1 105.3(7) . . ?
C2_2 Al1_1 H2_1 109.4(7) . . ?
C1_3 Al1_1 H3_1 114.4(7) . . ?
C2_12 Al1_1 H3_1 106.1(8) . . ?
C2_2 Al1_1 H3_1 101.5(8) . . ?
H2_1 Al1_1 H3_1 111.7(9) . . ?
C2_2 N1_2 C5_2 111.7(6) . . ?
C2_2 N1_2 C6_2 124.1(8) . . ?
C5_2 N1_2 C6_2 124.1(8) . . ?
N3_2 C2_2 N1_2 103.7(6) . . ?
N3_2 C2_2 Al1_1 130.0(6) . . ?
N1_2 C2_2 Al1_1 126.1(6) . . ?
C2_2 N3_2 C4_2 111.5(6) . . ?
C2_2 N3_2 C7_2 125.5(8) . . ?
C4_2 N3_2 C7_2 122.9(7) . . ?
C5_2 C4_2 N3_2 106.5(6) . . ?
C5_2 C4_2 C8_2 133.4(6) . . ?
N3_2 C4_2 C8_2 120.1(6) . . ?
C4_2 C5_2 N1_2 106.4(6) . . ?
C4_2 C5_2 C9_2 130.0(7) . . ?
N1_2 C5_2 C9_2 123.6(6) . . ?
N1_2 C6_2 H6A_2 109.5 . . ?
N1_2 C6_2 H6B_2 109.5 . . ?
H6A_2 C6_2 H6B_2 109.5 . . ?
N1_2 C6_2 H6C_2 109.5 . . ?
H6A_2 C6_2 H6C_2 109.5 . . ?
H6B_2 C6_2 H6C_2 109.5 . . ?
N3_2 C7_2 H7A_2 109.5 . . ?
N3_2 C7_2 H7B_2 109.5 . . ?
H7A_2 C7_2 H7B_2 109.5 . . ?
N3_2 C7_2 H7C_2 109.5 . . ?
H7A_2 C7_2 H7C_2 109.5 . . ?
H7B_2 C7_2 H7C_2 109.5 . . ?
C4_2 C8_2 H8A_2 109.5 . . ?
C4_2 C8_2 H8B_2 109.5 . . ?
H8A_2 C8_2 H8B_2 109.5 . . ?
C4_2 C8_2 H8C_2 109.5 . . ?
H8A_2 C8_2 H8C_2 109.5 . . ?
H8B_2 C8_2 H8C_2 109.5 . . ?
C5_2 C9_2 H9A_2 109.5 . . ?
C5_2 C9_2 H9B_2 109.5 . . ?
H9A_2 C9_2 H9B_2 109.5 . . ?
C5_2 C9_2 H9C_2 109.5 . . ?
H9A_2 C9_2 H9C_2 109.5 . . ?
H9B_2 C9_2 H9C_2 109.5 . . ?
C2_12 N1_12 C5_12 111.2(6) . . ?
C2_12 N1_12 C6_12 124.4(8) . . ?
C5_12 N1_12 C6_12 124.4(8) . . ?
N3_12 C2_12 N1_12 104.6(6) . . ?
N3_12 C2_12 Al1_1 130.3(6) . . ?
N1_12 C2_12 Al1_1 125.1(7) . . ?
C2_12 N3_12 C4_12 110.9(6) . . ?
C2_12 N3_12 C7_12 124.3(7) . . ?
C4_12 N3_12 C7_12 124.7(7) . . ?
C5_12 C4_12 N3_12 107.5(6) . . ?
C5_12 C4_12 C8_12 130.1(6) . . ?
N3_12 C4_12 C8_12 122.4(6) . . ?
C4_12 C5_12 N1_12 105.7(6) . . ?
C4_12 C5_12 C9_12 132.9(7) . . ?
N1_12 C5_12 C9_12 121.2(7) . . ?
N1_12 C6_12 H6A_12 109.5 . . ?
N1_12 C6_12 H6B_12 109.5 . . ?
H6A_12 C6_12 H6B_12 109.5 . . ?
N1_12 C6_12 H6C_12 109.5 . . ?
H6A_12 C6_12 H6C_12 109.5 . . ?
H6B_12 C6_12 H6C_12 109.5 . . ?
N3_12 C7_12 H7A_12 109.5 . . ?
N3_12 C7_12 H7B_12 109.5 . . ?
H7A_12 C7_12 H7B_12 109.5 . . ?
N3_12 C7_12 H7C_12 109.5 . . ?
H7A_12 C7_12 H7C_12 109.5 . . ?
H7B_12 C7_12 H7C_12 109.5 . . ?
C4_12 C8_12 H8A_12 109.5 . . ?
C4_12 C8_12 H8B_12 109.5 . . ?
H8A_12 C8_12 H8B_12 109.5 . . ?
C4_12 C8_12 H8C_12 109.5 . . ?
H8A_12 C8_12 H8C_12 109.5 . . ?
H8B_12 C8_12 H8C_12 109.5 . . ?
C5_12 C9_12 H9A_12 109.5 . . ?
C5_12 C9_12 H9B_12 109.5 . . ?
H9A_12 C9_12 H9B_12 109.5 . . ?
C5_12 C9_12 H9C_12 109.5 . . ?
H9A_12 C9_12 H9C_12 109.5 . . ?
H9B_12 C9_12 H9C_12 109.5 . . ?
C2_3 C1_3 C6_3 116.16(10) . . ?
C2_3 C1_3 Al1_1 122.00(8) . . ?
C6_3 C1_3 Al1_1 121.82(8) . . ?
C3_3 C2_3 C1_3 121.52(11) . . ?
C3_3 C2_3 C1_4 116.60(10) . . ?
C1_3 C2_3 C1_4 121.86(10) . . ?
C4_3 C3_3 C2_3 120.94(11) . . ?
C4_3 C3_3 H3_3 119.5 . . ?
C2_3 C3_3 H3_3 119.5 . . ?
C3_3 C4_3 C5_3 118.99(11) . . ?
C3_3 C4_3 H4_3 120.5 . . ?
C5_3 C4_3 H4_3 120.5 . . ?
C4_3 C5_3 C6_3 120.79(11) . . ?
C4_3 C5_3 H5_3 119.6 . . ?
C6_3 C5_3 H5_3 119.6 . . ?
C5_3 C6_3 C1_3 121.57(10) . . ?
C5_3 C6_3 C1_5 118.01(10) . . ?
C1_3 C6_3 C1_5 120.36(10) . . ?
C2_4 C1_4 C6_4 119.72(11) . . ?
C2_4 C1_4 C2_3 119.97(10) . . ?
C6_4 C1_4 C2_3 120.16(11) . . ?
C3_4 C2_4 C1_4 119.31(11) . . ?
C3_4 C2_4 C7_4 119.27(11) . . ?
C1_4 C2_4 C7_4 121.42(10) . . ?
C4_4 C3_4 C2_4 121.68(12) . . ?
C4_4 C3_4 H3_4 119.2 . . ?
C2_4 C3_4 H3_4 119.2 . . ?
C3_4 C4_4 C5_4 118.30(11) . . ?
C3_4 C4_4 C8_4 120.21(12) . . ?
C5_4 C4_4 C8_4 121.48(12) . . ?
C4_4 C5_4 C6_4 121.90(12) . . ?
C4_4 C5_4 H5_4 119.1 . . ?
C6_4 C5_4 H5_4 119.1 . . ?
C5_4 C6_4 C1_4 119.05(12) . . ?
C5_4 C6_4 C9_4 119.96(11) . . ?
C1_4 C6_4 C9_4 120.95(11) . . ?
C2_4 C7_4 H7A_4 109.5 . . ?
C2_4 C7_4 H7B_4 109.5 . . ?
H7A_4 C7_4 H7B_4 109.5 . . ?
C2_4 C7_4 H7C_4 109.5 . . ?
H7A_4 C7_4 H7C_4 109.5 . . ?
H7B_4 C7_4 H7C_4 109.5 . . ?
C4_4 C8_4 H8A_4 109.5 . . ?
C4_4 C8_4 H8B_4 109.5 . . ?
H8A_4 C8_4 H8B_4 109.5 . . ?
C4_4 C8_4 H8C_4 109.5 . . ?
H8A_4 C8_4 H8C_4 109.5 . . ?
H8B_4 C8_4 H8C_4 109.5 . . ?
C6_4 C9_4 H9A_4 109.5 . . ?
C6_4 C9_4 H9B_4 109.5 . . ?
H9A_4 C9_4 H9B_4 109.5 . . ?
C6_4 C9_4 H9C_4 109.5 . . ?
H9A_4 C9_4 H9C_4 109.5 . . ?
H9B_4 C9_4 H9C_4 109.5 . . ?
C2_5 C1_5 C6_5 119.34(10) . . ?
C2_5 C1_5 C6_3 119.26(10) . . ?
C6_5 C1_5 C6_3 121.39(10) . . ?
C3_5 C2_5 C1_5 119.73(11) . . ?
C3_5 C2_5 C7_5 119.13(11) . . ?
C1_5 C2_5 C7_5 121.12(10) . . ?
C4_5 C3_5 C2_5 121.68(11) . . ?
C4_5 C3_5 H3_5 119.2 . . ?
C2_5 C3_5 H3_5 119.2 . . ?
C3_5 C4_5 C5_5 117.78(11) . . ?
C3_5 C4_5 C8_5 120.86(11) . . ?
C5_5 C4_5 C8_5 121.36(11) . . ?
C6_5 C5_5 C4_5 122.06(11) . . ?
C6_5 C5_5 H5_5 119.0 . . ?
C4_5 C5_5 H5_5 119.0 . . ?
C5_5 C6_5 C1_5 119.29(11) . . ?
C5_5 C6_5 C9_5 118.94(10) . . ?
C1_5 C6_5 C9_5 121.77(10) . . ?
C2_5 C7_5 H7A_5 109.5 . . ?
C2_5 C7_5 H7B_5 109.5 . . ?
H7A_5 C7_5 H7B_5 109.5 . . ?
C2_5 C7_5 H7C_5 109.5 . . ?
H7A_5 C7_5 H7C_5 109.5 . . ?
H7B_5 C7_5 H7C_5 109.5 . . ?
C4_5 C8_5 H8A_5 109.5 . . ?
C4_5 C8_5 H8B_5 109.5 . . ?
H8A_5 C8_5 H8B_5 109.5 . . ?
C4_5 C8_5 H8C_5 109.5 . . ?
H8A_5 C8_5 H8C_5 109.5 . . ?
H8B_5 C8_5 H8C_5 109.5 . . ?
C6_5 C9_5 H9A_5 109.5 . . ?
C6_5 C9_5 H9B_5 109.5 . . ?
H9A_5 C9_5 H9B_5 109.5 . . ?
C6_5 C9_5 H9C_5 109.5 . . ?
H9A_5 C9_5 H9C_5 109.5 . . ?
H9B_5 C9_5 H9C_5 109.5 . . ?

loop_
_geom_bond_atom_site_label_1
_geom_bond_atom_site_label_2
_geom_bond_distance
_geom_bond_site_symmetry_2
_geom_bond_publ_flag
Al1_1 C1_3 2.0279(12) . ?
Al1_1 C2_12 2.040(8) . ?
Al1_1 C2_2 2.062(8) . ?
Al1_1 H2_1 1.498(17) . ?
Al1_1 H3_1 1.533(18) . ?
N1_2 C2_2 1.356(8) . ?
N1_2 C5_2 1.390(8) . ?
N1_2 C6_2 1.450(8) . ?
C2_2 N3_2 1.355(8) . ?
N3_2 C4_2 1.393(8) . ?
N3_2 C7_2 1.460(8) . ?
C4_2 C5_2 1.342(6) . ?
C4_2 C8_2 1.499(8) . ?
C5_2 C9_2 1.484(8) . ?
C6_2 H6A_2 0.9800 . ?
C6_2 H6B_2 0.9800 . ?
C6_2 H6C_2 0.9800 . ?
C7_2 H7A_2 0.9800 . ?
C7_2 H7B_2 0.9800 . ?
C7_2 H7C_2 0.9800 . ?
C8_2 H8A_2 0.9800 . ?
C8_2 H8B_2 0.9800 . ?
C8_2 H8C_2 0.9800 . ?
C9_2 H9A_2 0.9800 . ?
C9_2 H9B_2 0.9800 . ?
C9_2 H9C_2 0.9800 . ?
N1_12 C2_12 1.351(8) . ?
N1_12 C5_12 1.398(8) . ?
N1_12 C6_12 1.466(8) . ?
C2_12 N3_12 1.349(8) . ?
N3_12 C4_12 1.383(7) . ?
N3_12 C7_12 1.455(8) . ?
C4_12 C5_12 1.342(6) . ?
C4_12 C8_12 1.493(8) . ?
C5_12 C9_12 1.487(8) . ?
C6_12 H6A_12 0.9800 . ?
C6_12 H6B_12 0.9800 . ?
C6_12 H6C_12 0.9800 . ?
C7_12 H7A_12 0.9800 . ?
C7_12 H7B_12 0.9800 . ?
C7_12 H7C_12 0.9800 . ?
C8_12 H8A_12 0.9800 . ?
C8_12 H8B_12 0.9800 . ?
C8_12 H8C_12 0.9800 . ?
C9_12 H9A_12 0.9800 . ?
C9_12 H9B_12 0.9800 . ?
C9_12 H9C_12 0.9800 . ?
C1_3 C2_3 1.4186(16) . ?
C1_3 C6_3 1.4204(15) . ?
C2_3 C3_3 1.3970(17) . ?
C2_3 C1_4 1.5034(15) . ?
C3_3 C4_3 1.3879(17) . ?
C3_3 H3_3 0.9500 . ?
C4_3 C5_3 1.3884(17) . ?
C4_3 H4_3 0.9500 . ?
C5_3 C6_3 1.3977(17) . ?
C5_3 H5_3 0.9500 . ?
C6_3 C1_5 1.5008(15) . ?
C1_4 C2_4 1.4076(17) . ?
C1_4 C6_4 1.4078(17) . ?
C2_4 C3_4 1.3989(16) . ?
C2_4 C7_4 1.5061(17) . ?
C3_4 C4_4 1.3903(19) . ?
C3_4 H3_4 0.9500 . ?
C4_4 C5_4 1.3918(19) . ?
C4_4 C8_4 1.5124(17) . ?
C5_4 C6_4 1.3991(18) . ?
C5_4 H5_4 0.9500 . ?
C6_4 C9_4 1.5099(18) . ?
C7_4 H7A_4 0.9800 . ?
C7_4 H7B_4 0.9800 . ?
C7_4 H7C_4 0.9800 . ?
C8_4 H8A_4 0.9800 . ?
C8_4 H8B_4 0.9800 . ?
C8_4 H8C_4 0.9800 . ?
C9_4 H9A_4 0.9800 . ?
C9_4 H9B_4 0.9800 . ?
C9_4 H9C_4 0.9800 . ?
C1_5 C2_5 1.4035(17) . ?
C1_5 C6_5 1.4036(16) . ?
C2_5 C3_5 1.3940(17) . ?
C2_5 C7_5 1.5118(16) . ?
C3_5 C4_5 1.3905(17) . ?
C3_5 H3_5 0.9500 . ?
C4_5 C5_5 1.3952(17) . ?
C4_5 C8_5 1.5064(16) . ?
C5_5 C6_5 1.3926(16) . ?
C5_5 H5_5 0.9500 . ?
C6_5 C9_5 1.5099(17) . ?
C7_5 H7A_5 0.9800 . ?
C7_5 H7B_5 0.9800 . ?
C7_5 H7C_5 0.9800 . ?
C8_5 H8A_5 0.9800 . ?
C8_5 H8B_5 0.9800 . ?
C8_5 H8C_5 0.9800 . ?
C9_5 H9A_5 0.9800 . ?
C9_5 H9B_5 0.9800 . ?
C9_5 H9C_5 0.9800 . ?
